data_4311445
loop_
_publ_author_name
'Carla Bazzicalupi'
'Andrea Bencini'
'Emanuela Berni'
'Antonio Bianchi'
'Andrea Danesi'
'Claudia Giorgi'
'Barbara Valtancoli'
'Carlos Lodeiro'
'Jo\~ao Carlos Lima'
'Fernando Pina'
'M. Alexandra Bernardo'

_publ_contact_author_address
;
Department of Chemistry,
POlo Scientifico,
University of Florence
via della Lastruccia 3
I-50019 Sesto Fiorentino, Firenze, Italy
;
_publ_contact_author_email andrea.bencini@unifi.it
_publ_contact_author_name 'Prof. Andrea Bencini'
_publ_section_title
;
 New Terpyridine-Containing Macrocycle for the Assembly of Dimeric Zn(II)
 and Cu(II) Complexes Coupled by Bridging Hydroxide Anions and \p-Stacking
 Interactions
;
_journal_name_full 'Inorganic Chemistry'
_journal_page_first 5134
_journal_page_last 5146
_journal_paper_doi 10.1021/ic049660l
_journal_volume 43
_journal_year 2004
_chemical_formula_moiety
;
(C50 H71 N16 O Zn 5+), (CL O4 -1)5
;
_chemical_formula_sum 'C50 H71 Cl5 N16 O21 Zn2'
_chemical_formula_weight 1540.22
_chemical_name_systematic
;
 ?
;
_space_group_IT_number 2
_symmetry_cell_setting triclinic
_symmetry_space_group_name_Hall '-P 1'
_symmetry_space_group_name_H-M 'P -1'
_atom_sites_solution_hydrogens geom
_atom_sites_solution_primary direct
_atom_sites_solution_secondary difmap
_audit_creation_method SHELXL-97
_cell_angle_alpha 102.970(5)
_cell_angle_beta 92.79(2)
_cell_angle_gamma 105.610(10)
_cell_formula_units_Z 2
_cell_length_a 12.647(2)
_cell_length_b 12.957(2)
_cell_length_c 20.815(7)
_cell_measurement_reflns_used 50
_cell_measurement_temperature 298
_cell_measurement_theta_max 17
_cell_measurement_theta_min 10
_cell_volume 3179.6(13)
_computing_cell_refinement 'XSCANS, BRUKER'
_computing_data_collection 'XSCANS, BRUKER'
_computing_data_reduction 'XSCANS, BRUKER'
_computing_molecular_graphics 'ORTEP3 Ver. 1.01\b (Farrugia, 1997)'
_computing_publication_material 'PARST93 (Nardelli, 1993)'
_computing_structure_refinement 'SHELXL-97 (Sheldrick, 1997)'
_computing_structure_solution 'SIR97(Altomare, 1999)'
_diffrn_ambient_temperature 298
_diffrn_measured_fraction_theta_full 0.945
_diffrn_measured_fraction_theta_max 0.945
_diffrn_measurement_device_type 'SIEMENS P4'
_diffrn_measurement_method \q/2\q
_diffrn_radiation_monochromator graphite
_diffrn_radiation_source 'fine-focus sealed tube'
_diffrn_radiation_type CuK\a
_diffrn_radiation_wavelength 1.54180
_diffrn_reflns_av_R_equivalents 0.0582
_diffrn_reflns_av_sigmaI/netI 0.1326
_diffrn_reflns_limit_h_max 12
_diffrn_reflns_limit_h_min -1
_diffrn_reflns_limit_k_max 12
_diffrn_reflns_limit_k_min -12
_diffrn_reflns_limit_l_max 20
_diffrn_reflns_limit_l_min -20
_diffrn_reflns_number 7224
_diffrn_reflns_theta_full 49.99
_diffrn_reflns_theta_max 49.99
_diffrn_reflns_theta_min 2.19
_diffrn_standards_interval_count 200
_exptl_absorpt_coefficient_mu 3.615
_exptl_absorpt_correction_T_max 0.70
_exptl_absorpt_correction_T_min 0.45
_exptl_absorpt_correction_type empirical
_exptl_crystal_colour colourless
_exptl_crystal_density_diffrn 1.609
_exptl_crystal_density_method 'not measured'
_exptl_crystal_description prismatic
_exptl_crystal_F_000 1592
_exptl_crystal_size_max 0.2
_exptl_crystal_size_mid 0.2
_exptl_crystal_size_min 0.1
_refine_diff_density_max 0.753
_refine_diff_density_min -0.346
_refine_diff_density_rms 0.082
_refine_ls_extinction_method none
_refine_ls_goodness_of_fit_ref 1.021
_refine_ls_hydrogen_treatment none
_refine_ls_matrix_type full
_refine_ls_number_parameters 851
_refine_ls_number_reflns 6185
_refine_ls_number_restraints 0
_refine_ls_restrained_S_all 1.021
_refine_ls_R_factor_all 0.1397
_refine_ls_R_factor_gt 0.0748
_refine_ls_shift/su_max 0.005
_refine_ls_shift/su_mean 0.000
_refine_ls_structure_factor_coef Fsqd
_refine_ls_weighting_details 'calc w=1/[\s^2^(Fo^2^)+(0.0683P)^2^+5.5956P] where P=(Fo^2^+2Fc^2^)/3'
_refine_ls_weighting_scheme calc
_refine_ls_wR_factor_gt 0.1535
_refine_ls_wR_factor_ref 0.1840
_reflns_number_gt 3693
_reflns_number_total 6185
_reflns_threshold_expression >2sigma(I)
_cod_data_source_file ic049660lsi20040315_023200_1.cif
_cod_data_source_block '[(ZnLH)2(m-OH)](ClO4)5'
_cod_depositor_comments
;
The following automatic conversions were performed:
data name '_publ_contact_author_adress' replaced with
'_publ_contact_author_address' as specified in the replacement file
'/home/antanas/src/cod-tools/trunk/data/replacement-values/replacement_tags.lst'.

Automatic conversion script
Id: cif_correct_tags 4998 2017-03-02 13:24:31Z antanas 
;
_cod_database_code 4311445

loop_
_symmetry_equiv_pos_as_xyz
'x, y, z'
'-x, -y, -z'

loop_
_atom_site_label
_atom_site_type_symbol
_atom_site_fract_x
_atom_site_fract_y
_atom_site_fract_z
_atom_site_U_iso_or_equiv
_atom_site_adp_type
_atom_site_occupancy
_atom_site_symmetry_multiplicity
_atom_site_calc_flag
_atom_site_refinement_flags
_atom_site_disorder_assembly
_atom_site_disorder_group
Zn1 Zn 0.15738(12) -0.00105(11) 0.23229(7) 0.0391(5) Uani 1 1 d . . .
O1 O 0.3076(8) 0.0592(9) 0.2115(5) 0.042(3) Uani 1 1 d . . .
H100 H 0.318(11) 0.026(9) 0.191(6) 0.02(5) Uiso 1 1 d . . .
Zn2 Zn 0.46321(12) 0.07306(11) 0.24288(7) 0.0379(5) Uani 1 1 d . . .
N1 N 0.1359(7) 0.1261(8) 0.3112(5) 0.043(2) Uani 1 1 d . . .
C1 C 0.1293(9) 0.2222(10) 0.3013(6) 0.045(3) Uani 1 1 d . . .
C2 C 0.1135(11) 0.3024(11) 0.3531(8) 0.070(4) Uani 1 1 d . . .
H2 H 0.1080 0.3693 0.3462 0.084 Uiso 1 1 calc R . .
C3 C 0.1061(12) 0.2817(12) 0.4142(9) 0.087(5) Uani 1 1 d . . .
H3 H 0.0986 0.3360 0.4499 0.105 Uiso 1 1 calc R . .
C4 C 0.1096(11) 0.1813(12) 0.4234(6) 0.069(4) Uani 1 1 d . . .
H4 H 0.1016 0.1657 0.4647 0.082 Uiso 1 1 calc R . .
C5 C 0.1252(9) 0.1034(10) 0.3700(7) 0.048(3) Uani 1 1 d . . .
C6 C 0.1361(9) -0.0070(10) 0.3733(6) 0.045(3) Uani 1 1 d . . .
C7 C 0.1212(10) -0.0477(12) 0.4286(7) 0.065(4) Uani 1 1 d . . .
H7 H 0.1076 -0.0036 0.4673 0.078 Uiso 1 1 calc R . .
C8 C 0.1260(12) -0.1508(14) 0.4277(7) 0.076(4) Uani 1 1 d . . .
H8 H 0.1157 -0.1786 0.4652 0.091 Uiso 1 1 calc R . .
C9 C 0.1469(10) -0.2139(11) 0.3693(7) 0.061(4) Uani 1 1 d . . .
H9 H 0.1516 -0.2850 0.3669 0.074 Uiso 1 1 calc R . .
C10 C 0.1606(9) -0.1699(11) 0.3143(6) 0.045(3) Uani 1 1 d . . .
N2 N 0.1557(7) -0.0673(8) 0.3175(4) 0.037(2) Uani 1 1 d . . .
C11 C 0.1802(9) -0.2290(9) 0.2490(6) 0.043(3) Uani 1 1 d . . .
C12 C 0.2054(10) -0.3294(10) 0.2403(7) 0.055(4) Uani 1 1 d . . .
H12 H 0.2107 -0.3599 0.2763 0.066 Uiso 1 1 calc R . .
C13 C 0.2220(11) -0.3818(11) 0.1802(9) 0.076(5) Uani 1 1 d . . .
H13 H 0.2374 -0.4494 0.1738 0.091 Uiso 1 1 calc R . .
C14 C 0.2159(11) -0.3336(12) 0.1283(8) 0.072(4) Uani 1 1 d . . .
H14 H 0.2276 -0.3688 0.0862 0.086 Uiso 1 1 calc R . .
C15 C 0.1926(9) -0.2340(11) 0.1378(7) 0.054(4) Uani 1 1 d . . .
N3 N 0.1748(7) -0.1823(7) 0.1985(5) 0.043(2) Uani 1 1 d . . .
C16 C 0.1856(11) -0.1755(10) 0.0833(6) 0.057(4) Uani 1 1 d . . .
H16A H 0.2146 -0.0965 0.1021 0.068 Uiso 1 1 calc R . .
H16B H 0.2326 -0.1966 0.0504 0.068 Uiso 1 1 calc R . .
N4 N 0.0757(8) -0.1985(8) 0.0507(5) 0.057(3) Uani 1 1 d . . .
C17 C 0.0427(10) -0.3077(10) 0.0031(6) 0.074(4) Uani 1 1 d . . .
H17A H 0.0330 -0.3652 0.0270 0.088 Uiso 1 1 calc R . .
H17B H 0.1004 -0.3137 -0.0254 0.088 Uiso 1 1 calc R . .
C18 C -0.0629(11) -0.3232(13) -0.0384(6) 0.080(5) Uani 1 1 d . . .
H18A H -0.0516 -0.2679 -0.0640 0.096 Uiso 1 1 calc R . .
H18B H -0.0835 -0.3954 -0.0693 0.096 Uiso 1 1 calc R . .
N5 N -0.1548(9) -0.3138(8) 0.0027(5) 0.057(3) Uani 1 1 d . . .
C19 C -0.2076(11) -0.4123(10) 0.0258(6) 0.064(4) Uani 1 1 d . . .
H19A H -0.1544 -0.4521 0.0318 0.077 Uiso 1 1 calc R . .
H19B H -0.2680 -0.4612 -0.0068 0.077 Uiso 1 1 calc R . .
C20 C -0.2502(10) -0.3758(10) 0.0903(6) 0.060(4) Uani 1 1 d . . .
H20A H -0.3074 -0.3407 0.0842 0.072 Uiso 1 1 calc R . .
H20B H -0.2805 -0.4384 0.1089 0.072 Uiso 1 1 calc R . .
N6 N -0.1553(8) -0.2977(7) 0.1335(4) 0.049(3) Uani 1 1 d . . .
C21 C -0.1825(9) -0.2268(10) 0.1919(6) 0.054(3) Uani 1 1 d . . .
H21A H -0.2215 -0.2714 0.2199 0.065 Uiso 1 1 calc R . .
H21B H -0.2296 -0.1857 0.1783 0.065 Uiso 1 1 calc R . .
C22 C -0.0769(9) -0.1493(10) 0.2290(5) 0.052(3) Uani 1 1 d . . .
H22A H -0.0938 -0.1052 0.2692 0.062 Uiso 1 1 calc R . .
H22B H -0.0320 -0.1927 0.2423 0.062 Uiso 1 1 calc R . .
N7 N -0.0110(7) -0.0742(7) 0.1935(4) 0.039(2) Uani 1 1 d . . .
H7A H -0.0122 -0.1146 0.1515 0.047 Uiso 1 1 calc R . .
C23 C -0.0651(10) 0.0127(10) 0.1880(7) 0.067(4) Uani 1 1 d . . .
H23A H -0.1383 -0.0215 0.1638 0.080 Uiso 1 1 calc R . .
H23B H -0.0728 0.0529 0.2320 0.080 Uiso 1 1 calc R . .
C24 C 0.0019(11) 0.0901(11) 0.1530(7) 0.066(4) Uani 1 1 d . . .
H24A H -0.0013 0.0516 0.1069 0.079 Uiso 1 1 calc R . .
H24B H -0.0307 0.1501 0.1538 0.079 Uiso 1 1 calc R . .
N8 N 0.1168(8) 0.1366(8) 0.1810(5) 0.049(3) Uani 1 1 d . . .
H8A H 0.1606 0.1471 0.1483 0.059 Uiso 1 1 calc R . .
C25 C 0.1405(10) 0.2397(10) 0.2337(7) 0.060(4) Uani 1 1 d . . .
H25A H 0.0906 0.2810 0.2243 0.071 Uiso 1 1 calc R . .
H25B H 0.2153 0.2842 0.2327 0.071 Uiso 1 1 calc R . .
N9 N 0.4841(8) -0.0803(8) 0.1918(5) 0.049(3) Uani 1 1 d . . .
C26 C 0.4968(9) -0.1006(9) 0.1294(7) 0.044(3) Uani 1 1 d . . .
C27 C 0.5058(11) -0.2031(12) 0.0955(7) 0.072(4) Uani 1 1 d . . .
H27 H 0.5123 -0.2181 0.0502 0.087 Uiso 1 1 calc R . .
C28 C 0.5048(11) -0.2795(12) 0.1297(11) 0.085(6) Uani 1 1 d . . .
H28 H 0.5128 -0.3478 0.1085 0.102 Uiso 1 1 calc R . .
C29 C 0.4921(11) -0.2570(12) 0.1959(10) 0.078(5) Uani 1 1 d . . .
H29 H 0.4906 -0.3102 0.2196 0.093 Uiso 1 1 calc R . .
C30 C 0.4819(9) -0.1570(11) 0.2265(8) 0.057(4) Uani 1 1 d . . .
C31 C 0.4604(9) -0.1217(11) 0.2959(7) 0.050(3) Uani 1 1 d . . .
C32 C 0.4495(10) -0.1884(12) 0.3419(10) 0.074(5) Uani 1 1 d . . .
H32 H 0.4566 -0.2596 0.3296 0.089 Uiso 1 1 calc R . .
C33 C 0.4291(13) -0.1477(17) 0.4030(10) 0.091(6) Uani 1 1 d . . .
H33 H 0.4223 -0.1913 0.4334 0.110 Uiso 1 1 calc R . .
C34 C 0.4177(11) -0.0443(16) 0.4223(7) 0.081(5) Uani 1 1 d . . .
H34 H 0.4005 -0.0176 0.4646 0.097 Uiso 1 1 calc R . .
C35 C 0.4323(10) 0.0187(12) 0.3775(7) 0.054(4) Uani 1 1 d . . .
N10 N 0.4514(7) -0.0199(8) 0.3160(5) 0.043(3) Uani 1 1 d . . .
C36 C 0.4245(9) 0.1325(13) 0.3921(7) 0.057(4) Uani 1 1 d . . .
C37 C 0.4040(11) 0.1833(16) 0.4542(8) 0.079(5) Uani 1 1 d . . .
H37 H 0.3943 0.1450 0.4873 0.095 Uiso 1 1 calc R . .
C38 C 0.3981(13) 0.2891(18) 0.4669(8) 0.102(6) Uani 1 1 d . . .
H38 H 0.3853 0.3243 0.5087 0.122 Uiso 1 1 calc R . .
C39 C 0.4111(11) 0.3418(13) 0.4176(9) 0.083(5) Uani 1 1 d . . .
H39 H 0.4069 0.4141 0.4254 0.099 Uiso 1 1 calc R . .
C40 C 0.4309(10) 0.2896(12) 0.3552(7) 0.061(4) Uani 1 1 d . . .
N11 N 0.4402(7) 0.1851(9) 0.3443(5) 0.046(3) Uani 1 1 d . . .
C41 C 0.4418(12) 0.3433(11) 0.2994(7) 0.075(5) Uani 1 1 d . . .
H41A H 0.4101 0.2869 0.2588 0.090 Uiso 1 1 calc R . .
H41B H 0.3976 0.3947 0.3054 0.090 Uiso 1 1 calc R . .
N12 N 0.5520(9) 0.4024(8) 0.2904(5) 0.058(3) Uani 1 1 d . . .
C42 C 0.5875(11) 0.5084(10) 0.3381(7) 0.074(4) Uani 1 1 d . . .
H42A H 0.5327 0.5478 0.3358 0.089 Uiso 1 1 calc R . .
H42B H 0.5947 0.4976 0.3825 0.089 Uiso 1 1 calc R . .
C43 C 0.6923(16) 0.5728(12) 0.3243(8) 0.104(6) Uani 1 1 d . . .
H43A H 0.7174 0.6417 0.3584 0.125 Uiso 1 1 calc R . .
H43B H 0.6821 0.5907 0.2821 0.125 Uiso 1 1 calc R . .
N13 N 0.7792(10) 0.5144(9) 0.3219(6) 0.077(3) Uani 1 1 d . . .
C44 C 0.8455(14) 0.5364(12) 0.3867(8) 0.097(6) Uani 1 1 d . . .
H44A H 0.8015 0.5508 0.4228 0.117 Uiso 1 1 calc R . .
H44B H 0.9095 0.6003 0.3920 0.117 Uiso 1 1 calc R . .
C45 C 0.8809(11) 0.4359(12) 0.3870(7) 0.086(5) Uani 1 1 d . . .
H45A H 0.9337 0.4276 0.3554 0.103 Uiso 1 1 calc R . .
H45B H 0.9154 0.4412 0.4308 0.103 Uiso 1 1 calc R . .
N14 N 0.7813(8) 0.3418(9) 0.3687(5) 0.064(3) Uani 1 1 d . . .
C46 C 0.8039(10) 0.2346(11) 0.3462(6) 0.070(4) Uani 1 1 d . . .
H46A H 0.8406 0.2173 0.3827 0.084 Uiso 1 1 calc R . .
H46B H 0.8516 0.2371 0.3111 0.084 Uiso 1 1 calc R . .
C47 C 0.6939(10) 0.1472(10) 0.3207(6) 0.062(4) Uani 1 1 d . . .
H47A H 0.7073 0.0756 0.3071 0.075 Uiso 1 1 calc R . .
H47B H 0.6484 0.1450 0.3568 0.075 Uiso 1 1 calc R . .
N15 N 0.6317(7) 0.1657(7) 0.2641(4) 0.042(2) Uani 1 1 d . . .
H15 H 0.6326 0.2380 0.2758 0.050 Uiso 1 1 calc R . .
C48 C 0.6846(10) 0.1519(10) 0.2029(6) 0.057(4) Uani 1 1 d . . .
H48A H 0.6918 0.0775 0.1905 0.069 Uiso 1 1 calc R . .
H48B H 0.7582 0.2034 0.2108 0.069 Uiso 1 1 calc R . .
C49 C 0.6200(10) 0.1712(10) 0.1478(6) 0.055(4) Uani 1 1 d . . .
H49A H 0.6170 0.2471 0.1588 0.066 Uiso 1 1 calc R . .
H49B H 0.6561 0.1596 0.1079 0.066 Uiso 1 1 calc R . .
N16 N 0.5087(7) 0.0966(7) 0.1360(4) 0.041(2) Uani 1 1 d . . .
H16 H 0.4616 0.1286 0.1191 0.049 Uiso 1 1 calc R . .
C50 C 0.4973(10) -0.0137(10) 0.0918(6) 0.059(4) Uani 1 1 d . . .
H50A H 0.5579 -0.0082 0.0647 0.070 Uiso 1 1 calc R . .
H50B H 0.4290 -0.0365 0.0622 0.070 Uiso 1 1 calc R . .
O23 O 0.2875(9) 0.5216(8) 0.4913(5) 0.095(3) Uani 1 1 d . . .
O22 O 0.2970(8) 0.7048(7) 0.4950(4) 0.089(3) Uani 1 1 d . . .
O34 O -0.0501(8) 0.5012(8) 0.1270(5) 0.090(3) Uani 1 1 d . . .
O14 O 0.2983(9) 1.0285(10) 0.5717(5) 0.111(4) Uani 1 1 d . . .
O54 O 0.2059(9) -0.0491(8) -0.0398(5) 0.100(3) Uani 1 1 d . . .
O13 O 0.2820(8) 1.1342(9) 0.6745(4) 0.095(3) Uani 1 1 d . . .
O32 O -0.0577(9) 0.5626(9) 0.2387(5) 0.123(4) Uani 1 1 d . . .
O51 O 0.1273(10) 0.0793(11) 0.0176(6) 0.151(5) Uani 1 1 d . . .
O31 O -0.1978(10) 0.4173(9) 0.1795(6) 0.127(4) Uani 1 1 d . . .
O52 O 0.2623(11) 0.1340(9) -0.0420(6) 0.139(5) Uani 1 1 d . . .
O12 O 0.2155(15) 1.1681(10) 0.5809(6) 0.199(8) Uani 1 1 d . . .
O42 O 0.4573(13) 0.4820(8) 0.1741(6) 0.166(7) Uani 1 1 d . . .
O21 O 0.1453(10) 0.5632(9) 0.4401(6) 0.130(4) Uani 1 1 d . . .
O44 O 0.4499(13) 0.3061(10) 0.1349(7) 0.194(8) Uani 1 1 d . . .
O11 O 0.1311(9) 1.0108(10) 0.6068(6) 0.136(5) Uani 1 1 d . . .
O43 O 0.4321(13) 0.4090(13) 0.0592(7) 0.181(6) Uani 1 1 d . . .
O41 O 0.2968(12) 0.3588(12) 0.1194(6) 0.155(5) Uani 1 1 d . . .
O53 O 0.2958(13) 0.0824(10) 0.0531(8) 0.215(9) Uani 1 1 d . . .
O33 O -0.0290(14) 0.3932(13) 0.1965(8) 0.201(7) Uani 1 1 d . . .
O24 O 0.3129(12) 0.5877(8) 0.3970(5) 0.132(5) Uani 1 1 d . . .
Cl5 Cl 0.2254(3) 0.0611(3) -0.00310(18) 0.0631(10) Uani 1 1 d . . .
Cl3 Cl -0.0837(3) 0.4646(3) 0.18486(18) 0.0673(10) Uani 1 1 d . . .
Cl4 Cl 0.4120(4) 0.3893(3) 0.1222(2) 0.0872(13) Uani 1 1 d . . .
Cl2 Cl 0.2614(4) 0.5947(3) 0.45491(19) 0.0700(10) Uani 1 1 d . . .
Cl1 Cl 0.2326(3) 1.0896(3) 0.60894(17) 0.0677(10) Uani 1 1 d . . .

loop_
_atom_site_aniso_label
_atom_site_aniso_U_11
_atom_site_aniso_U_22
_atom_site_aniso_U_33
_atom_site_aniso_U_23
_atom_site_aniso_U_13
_atom_site_aniso_U_12
Zn1 0.0372(10) 0.0419(10) 0.0379(10) 0.0078(7) 0.0047(8) 0.0128(8)
O1 0.031(6) 0.043(6) 0.049(7) 0.004(5) 0.008(5) 0.009(5)
Zn2 0.0361(10) 0.0381(9) 0.0422(10) 0.0141(7) 0.0073(8) 0.0113(8)
N1 0.042(6) 0.045(7) 0.037(7) 0.003(5) 0.002(5) 0.011(5)
C1 0.042(8) 0.032(8) 0.056(9) 0.001(7) 0.009(7) 0.007(7)
C2 0.066(10) 0.046(9) 0.090(12) -0.001(10) 0.003(9) 0.018(8)
C3 0.092(13) 0.048(11) 0.099(15) -0.030(10) 0.015(11) 0.020(9)
C4 0.080(11) 0.079(11) 0.033(8) -0.014(8) 0.004(7) 0.023(9)
C5 0.026(7) 0.060(9) 0.055(9) 0.005(8) 0.015(7) 0.012(7)
C6 0.041(8) 0.059(9) 0.036(8) 0.017(8) 0.002(6) 0.013(7)
C7 0.055(10) 0.068(11) 0.061(11) 0.003(8) -0.001(8) 0.013(8)
C8 0.083(12) 0.089(12) 0.055(11) 0.035(10) 0.001(9) 0.012(10)
C9 0.057(10) 0.066(10) 0.066(10) 0.028(9) 0.000(8) 0.017(8)
C10 0.029(7) 0.055(9) 0.045(9) 0.007(7) -0.007(6) 0.006(7)
N2 0.038(6) 0.047(7) 0.026(6) 0.007(5) 0.006(5) 0.013(5)
C11 0.036(8) 0.032(8) 0.054(9) -0.001(7) -0.007(6) 0.011(6)
C12 0.068(10) 0.034(8) 0.053(9) -0.001(7) 0.001(7) 0.010(7)
C13 0.060(10) 0.041(9) 0.121(15) -0.004(11) -0.010(10) 0.029(8)
C14 0.059(10) 0.051(10) 0.085(12) -0.024(9) 0.009(9) 0.014(8)
C15 0.036(8) 0.052(9) 0.064(10) 0.000(8) 0.002(7) 0.009(7)
N3 0.036(6) 0.039(6) 0.053(7) 0.009(6) 0.007(5) 0.012(5)
C16 0.066(10) 0.050(8) 0.049(9) 0.003(7) 0.027(8) 0.014(8)
N4 0.053(7) 0.065(7) 0.045(6) -0.005(6) 0.003(6) 0.019(6)
C17 0.055(10) 0.070(10) 0.069(10) -0.033(8) 0.006(8) 0.015(8)
C18 0.062(11) 0.126(13) 0.045(9) 0.004(8) 0.003(8) 0.031(10)
N5 0.074(8) 0.062(7) 0.048(7) 0.022(6) 0.014(6) 0.033(6)
C19 0.084(11) 0.063(9) 0.042(8) -0.013(7) -0.013(8) 0.040(9)
C20 0.063(10) 0.050(8) 0.060(9) 0.006(7) -0.001(8) 0.011(8)
N6 0.051(7) 0.049(6) 0.038(6) -0.004(5) 0.008(5) 0.012(6)
C21 0.037(8) 0.059(9) 0.059(9) 0.019(7) -0.003(7) -0.001(7)
C22 0.047(9) 0.062(9) 0.038(8) 0.007(7) 0.015(7) 0.004(7)
N7 0.037(6) 0.040(6) 0.035(6) 0.002(5) 0.008(5) 0.009(5)
C23 0.048(9) 0.074(10) 0.090(11) 0.034(9) 0.002(8) 0.028(8)
C24 0.053(10) 0.067(10) 0.077(10) 0.014(8) -0.001(8) 0.021(8)
N8 0.038(7) 0.052(7) 0.061(7) 0.021(6) 0.012(5) 0.013(6)
C25 0.044(9) 0.053(9) 0.092(11) 0.035(9) -0.002(8) 0.019(7)
N9 0.054(7) 0.045(7) 0.047(7) 0.008(6) 0.025(6) 0.013(6)
C26 0.034(8) 0.023(7) 0.070(10) 0.008(7) 0.020(7) 0.001(6)
C27 0.064(10) 0.056(10) 0.091(12) 0.001(10) 0.034(9) 0.018(9)
C28 0.046(10) 0.037(10) 0.164(19) -0.001(12) 0.027(11) 0.017(8)
C29 0.049(10) 0.046(11) 0.139(16) 0.023(11) 0.016(10) 0.013(8)
C30 0.027(8) 0.043(9) 0.109(13) 0.028(10) 0.016(8) 0.014(7)
C31 0.033(8) 0.050(9) 0.070(10) 0.032(9) 0.005(7) 0.004(7)
C32 0.034(9) 0.063(10) 0.122(14) 0.052(12) -0.017(10) -0.011(8)
C33 0.065(12) 0.104(16) 0.100(15) 0.067(14) -0.028(11) -0.012(11)
C34 0.060(11) 0.113(14) 0.064(11) 0.048(12) 0.003(8) -0.005(11)
C35 0.043(9) 0.080(11) 0.037(9) 0.030(9) 0.002(7) 0.001(8)
N10 0.029(6) 0.041(7) 0.058(8) 0.020(6) -0.008(5) 0.005(5)
C36 0.032(8) 0.102(13) 0.037(9) 0.009(9) 0.010(6) 0.024(8)
C37 0.059(10) 0.106(13) 0.055(12) 0.021(10) 0.005(8) -0.006(10)
C38 0.079(13) 0.137(19) 0.050(12) -0.009(13) 0.003(10) -0.005(13)
C39 0.054(10) 0.083(12) 0.085(13) -0.026(11) 0.009(10) 0.015(9)
C40 0.054(10) 0.063(10) 0.071(11) 0.016(9) 0.014(8) 0.023(8)
N11 0.036(6) 0.064(8) 0.040(7) 0.018(6) 0.006(5) 0.012(6)
C41 0.075(12) 0.056(10) 0.082(12) -0.010(9) -0.031(10) 0.029(9)
N12 0.067(8) 0.041(7) 0.061(7) -0.004(6) 0.001(6) 0.020(6)
C42 0.068(11) 0.038(9) 0.113(13) 0.012(9) 0.015(10) 0.015(8)
C43 0.147(18) 0.057(11) 0.099(13) 0.019(9) 0.028(12) 0.011(13)
N13 0.078(9) 0.071(9) 0.070(9) 0.003(7) 0.019(7) 0.013(8)
C44 0.122(15) 0.055(10) 0.084(13) -0.007(9) 0.032(11) -0.011(10)
C45 0.052(10) 0.090(12) 0.069(10) 0.000(9) -0.006(8) -0.040(10)
N14 0.056(8) 0.054(7) 0.065(8) -0.001(6) 0.000(6) 0.000(7)
C46 0.047(9) 0.093(12) 0.058(9) 0.031(8) -0.013(7) -0.006(9)
C47 0.058(9) 0.059(9) 0.074(10) 0.033(8) -0.009(8) 0.012(8)
N15 0.043(6) 0.037(6) 0.047(6) 0.015(5) 0.008(5) 0.008(5)
C48 0.042(8) 0.052(8) 0.079(10) 0.015(8) 0.017(8) 0.014(7)
C49 0.069(10) 0.058(9) 0.046(8) 0.028(7) 0.027(7) 0.016(8)
N16 0.033(6) 0.048(6) 0.045(6) 0.015(5) 0.010(5) 0.013(5)
C50 0.060(9) 0.064(9) 0.047(8) -0.002(7) 0.015(7) 0.020(8)
O23 0.135(9) 0.094(7) 0.090(7) 0.060(6) 0.043(7) 0.055(7)
O22 0.133(9) 0.057(6) 0.067(7) 0.012(5) 0.034(6) 0.011(6)
O34 0.115(9) 0.106(8) 0.070(7) 0.037(6) 0.028(6) 0.051(7)
O14 0.106(9) 0.161(10) 0.061(7) 0.001(7) 0.032(6) 0.047(8)
O54 0.144(10) 0.069(7) 0.083(7) 0.010(6) 0.009(7) 0.034(7)
O13 0.078(7) 0.153(9) 0.045(6) -0.013(6) 0.002(5) 0.051(7)
O32 0.128(10) 0.108(9) 0.082(8) -0.023(7) 0.026(7) -0.017(8)
O51 0.110(10) 0.179(13) 0.166(12) 0.016(10) 0.085(9) 0.054(9)
O31 0.086(9) 0.117(10) 0.153(11) 0.032(8) 0.007(8) -0.012(8)
O52 0.174(12) 0.118(9) 0.164(12) 0.080(9) 0.103(10) 0.055(9)
O12 0.38(2) 0.093(9) 0.125(11) 0.022(8) -0.061(12) 0.099(12)
O42 0.285(18) 0.051(7) 0.124(10) 0.011(7) -0.100(11) 0.016(9)
O21 0.097(10) 0.103(9) 0.185(13) 0.036(8) -0.021(9) 0.025(8)
O44 0.283(18) 0.109(9) 0.193(13) -0.019(9) -0.118(12) 0.132(12)
O11 0.072(8) 0.154(11) 0.135(11) -0.007(9) 0.021(7) -0.015(8)
O43 0.201(16) 0.226(16) 0.109(11) 0.067(11) -0.021(10) 0.034(13)
O41 0.118(12) 0.210(15) 0.129(11) 0.026(10) 0.000(9) 0.049(11)
O53 0.253(18) 0.095(9) 0.237(16) -0.005(10) -0.182(15) 0.026(10)
O33 0.252(18) 0.230(16) 0.247(17) 0.164(14) 0.096(14) 0.181(15)
O24 0.249(15) 0.077(7) 0.084(8) 0.029(6) 0.082(9) 0.052(9)
Cl5 0.062(3) 0.060(2) 0.068(2) 0.022(2) -0.002(2) 0.015(2)
Cl3 0.071(3) 0.066(2) 0.071(3) 0.021(2) 0.017(2) 0.026(2)
Cl4 0.110(4) 0.065(3) 0.085(3) 0.014(2) -0.031(3) 0.032(3)
Cl2 0.094(3) 0.050(2) 0.066(3) 0.022(2) 0.016(2) 0.014(2)
Cl1 0.074(3) 0.076(3) 0.047(2) 0.008(2) 0.004(2) 0.016(2)

loop_
_atom_type_symbol
_atom_type_description
_atom_type_scat_dispersion_real
_atom_type_scat_dispersion_imag
_atom_type_scat_source
C C 0.0181 0.0091 'International Tables Vol C Tables 4.2.6.8 and 6.1.1.4'
H H 0.0000 0.0000 'International Tables Vol C Tables 4.2.6.8 and 6.1.1.4'
N N 0.0311 0.0180 'International Tables Vol C Tables 4.2.6.8 and 6.1.1.4'
O O 0.0492 0.0322 'International Tables Vol C Tables 4.2.6.8 and 6.1.1.4'
Cl Cl 0.3639 0.7018 'International Tables Vol C Tables 4.2.6.8 and 6.1.1.4'
Zn Zn -1.5491 0.6778 'International Tables Vol C Tables 4.2.6.8 and 6.1.1.4'

loop_
_geom_angle_atom_site_label_1
_geom_angle_atom_site_label_2
_geom_angle_atom_site_label_3
_geom_angle
_geom_angle_site_symmetry_1
_geom_angle_site_symmetry_3
_geom_angle_publ_flag
O1 Zn1 N7 145.6(4) . . ?
O1 Zn1 N1 104.0(4) . . ?
N7 Zn1 N1 98.0(3) . . ?
O1 Zn1 N2 112.4(4) . . ?
N7 Zn1 N2 98.4(3) . . ?
N1 Zn1 N2 75.5(4) . . ?
O1 Zn1 N3 89.9(4) . . ?
N7 Zn1 N3 85.5(3) . . ?
N1 Zn1 N3 147.3(4) . . ?
N2 Zn1 N3 71.8(4) . . ?
O1 Zn1 N8 83.7(4) . . ?
N7 Zn1 N8 77.4(3) . . ?
N1 Zn1 N8 73.8(4) . . ?
N2 Zn1 N8 148.1(4) . . ?
N3 Zn1 N8 138.0(3) . . ?
Zn1 O1 Zn2 139.7(6) . . ?
O1 Zn2 N15 150.3(4) . . ?
O1 Zn2 N9 102.8(4) . . ?
N15 Zn2 N9 98.3(3) . . ?
O1 Zn2 N10 105.1(4) . . ?
N15 Zn2 N10 100.2(3) . . ?
N9 Zn2 N10 75.9(4) . . ?
O1 Zn2 N11 87.8(4) . . ?
N15 Zn2 N11 85.5(3) . . ?
N9 Zn2 N11 147.4(4) . . ?
N10 Zn2 N11 71.6(4) . . ?
O1 Zn2 N16 87.4(4) . . ?
N15 Zn2 N16 78.2(3) . . ?
N9 Zn2 N16 74.7(4) . . ?
N10 Zn2 N16 150.0(4) . . ?
N11 Zn2 N16 137.2(3) . . ?
C5 N1 C1 121.4(10) . . ?
C5 N1 Zn1 117.0(8) . . ?
C1 N1 Zn1 121.6(8) . . ?
N1 C1 C2 120.4(12) . . ?
N1 C1 C25 117.7(11) . . ?
C2 C1 C25 121.9(13) . . ?
C3 C2 C1 118.9(13) . . ?
C2 C3 C4 120.3(13) . . ?
C3 C4 C5 118.6(13) . . ?
N1 C5 C4 120.3(12) . . ?
N1 C5 C6 115.0(11) . . ?
C4 C5 C6 124.6(13) . . ?
N2 C6 C7 121.1(11) . . ?
N2 C6 C5 115.4(11) . . ?
C7 C6 C5 123.4(13) . . ?
C8 C7 C6 121.0(13) . . ?
C7 C8 C9 117.9(13) . . ?
C8 C9 C10 119.3(12) . . ?
N2 C10 C9 120.7(11) . . ?
N2 C10 C11 114.5(11) . . ?
C9 C10 C11 124.7(13) . . ?
C6 N2 C10 120.0(10) . . ?
C6 N2 Zn1 116.9(8) . . ?
C10 N2 Zn1 122.6(8) . . ?
N3 C11 C12 121.1(11) . . ?
N3 C11 C10 117.5(11) . . ?
C12 C11 C10 121.4(12) . . ?
C13 C12 C11 120.1(12) . . ?
C12 C13 C14 118.6(12) . . ?
C13 C14 C15 120.6(13) . . ?
N3 C15 C14 120.3(13) . . ?
N3 C15 C16 116.0(11) . . ?
C14 C15 C16 123.7(14) . . ?
C11 N3 C15 119.2(10) . . ?
C11 N3 Zn1 112.9(8) . . ?
C15 N3 Zn1 127.3(9) . . ?
N4 C16 C15 114.6(10) . . ?
C16 N4 C17 110.7(9) . . ?
N4 C17 C18 110.4(11) . . ?
N5 C18 C17 112.1(10) . . ?
C19 N5 C18 115.5(10) . . ?
N5 C19 C20 108.4(10) . . ?
N6 C20 C19 105.4(10) . . ?
C20 N6 C21 114.7(9) . . ?
N6 C21 C22 107.7(10) . . ?
N7 C22 C21 116.1(9) . . ?
C22 N7 C23 109.6(9) . . ?
C22 N7 Zn1 116.0(7) . . ?
C23 N7 Zn1 110.3(7) . . ?
C24 C23 N7 110.0(10) . . ?
N8 C24 C23 114.0(10) . . ?
C24 N8 C25 114.9(9) . . ?
C24 N8 Zn1 105.0(7) . . ?
C25 N8 Zn1 106.6(6) . . ?
N8 C25 C1 114.0(9) . . ?
C26 N9 C30 120.8(11) . . ?
C26 N9 Zn2 121.5(8) . . ?
C30 N9 Zn2 117.7(9) . . ?
N9 C26 C27 121.3(12) . . ?
N9 C26 C50 119.5(10) . . ?
C27 C26 C50 119.1(13) . . ?
C28 C27 C26 118.3(14) . . ?
C27 C28 C29 120.0(15) . . ?
C30 C29 C28 119.6(15) . . ?
N9 C30 C29 120.0(14) . . ?
N9 C30 C31 113.3(11) . . ?
C29 C30 C31 126.6(15) . . ?
N10 C31 C32 118.4(13) . . ?
N10 C31 C30 117.1(11) . . ?
C32 C31 C30 124.5(14) . . ?
C33 C32 C31 119.0(16) . . ?
C32 C33 C34 121.8(17) . . ?
C35 C34 C33 117.6(16) . . ?
N10 C35 C34 122.0(15) . . ?
N10 C35 C36 114.7(12) . . ?
C34 C35 C36 123.3(15) . . ?
C35 N10 C31 121.2(11) . . ?
C35 N10 Zn2 122.7(9) . . ?
C31 N10 Zn2 116.1(9) . . ?
N11 C36 C37 121.4(14) . . ?
N11 C36 C35 117.5(12) . . ?
C37 C36 C35 121.1(15) . . ?
C38 C37 C36 120.1(16) . . ?
C39 C38 C37 118.5(17) . . ?
C38 C39 C40 120.8(16) . . ?
N11 C40 C39 119.7(14) . . ?
N11 C40 C41 118.0(13) . . ?
C39 C40 C41 122.3(15) . . ?
C36 N11 C40 119.4(12) . . ?
C36 N11 Zn2 113.2(9) . . ?
C40 N11 Zn2 127.1(9) . . ?
N12 C41 C40 116.9(11) . . ?
C41 N12 C42 109.9(10) . . ?
C43 C42 N12 109.9(12) . . ?
C42 C43 N13 113.1(12) . . ?
C44 N13 C43 113.8(12) . . ?
N13 C44 C45 106.8(12) . . ?
N14 C45 C44 106.7(12) . . ?
C45 N14 C46 113.7(11) . . ?
N14 C46 C47 107.8(10) . . ?
N15 C47 C46 114.3(9) . . ?
C48 N15 C47 113.3(9) . . ?
C48 N15 Zn2 109.1(7) . . ?
C47 N15 Zn2 115.7(7) . . ?
N15 C48 C49 111.6(9) . . ?
N16 C49 C48 110.4(9) . . ?
C49 N16 C50 114.4(9) . . ?
C49 N16 Zn2 105.1(6) . . ?
C50 N16 Zn2 108.5(6) . . ?
N16 C50 C26 112.8(9) . . ?
O53 Cl5 O52 112.5(9) . . ?
O53 Cl5 O51 106.4(10) . . ?
O52 Cl5 O51 105.9(8) . . ?
O53 Cl5 O54 110.6(7) . . ?
O52 Cl5 O54 110.8(7) . . ?
O51 Cl5 O54 110.4(8) . . ?
O33 Cl3 O31 110.9(9) . . ?
O33 Cl3 O34 110.0(8) . . ?
O31 Cl3 O34 112.0(7) . . ?
O33 Cl3 O32 111.4(9) . . ?
O31 Cl3 O32 106.3(7) . . ?
O34 Cl3 O32 106.2(6) . . ?
O44 Cl4 O42 107.4(7) . . ?
O44 Cl4 O41 109.3(10) . . ?
O42 Cl4 O41 109.6(10) . . ?
O44 Cl4 O43 113.5(10) . . ?
O42 Cl4 O43 113.1(9) . . ?
O41 Cl4 O43 103.8(8) . . ?
O24 Cl2 O21 111.0(8) . . ?
O24 Cl2 O22 110.1(6) . . ?
O21 Cl2 O22 108.7(7) . . ?
O24 Cl2 O23 110.0(7) . . ?
O21 Cl2 O23 107.5(7) . . ?
O22 Cl2 O23 109.5(6) . . ?
O12 Cl1 O13 111.5(7) . . ?
O12 Cl1 O11 108.8(10) . . ?
O13 Cl1 O11 110.2(7) . . ?
O12 Cl1 O14 111.9(9) . . ?
O13 Cl1 O14 109.8(6) . . ?
O11 Cl1 O14 104.5(7) . . ?

loop_
_geom_bond_atom_site_label_1
_geom_bond_atom_site_label_2
_geom_bond_distance
_geom_bond_site_symmetry_2
_geom_bond_publ_flag
Zn1 O1 1.959(10) . ?
Zn1 N7 2.119(8) . ?
Zn1 N1 2.135(9) . ?
Zn1 N2 2.136(8) . ?
Zn1 N3 2.368(9) . ?
Zn1 N8 2.424(8) . ?
O1 Zn2 1.991(10) . ?
Zn2 N15 2.115(8) . ?
Zn2 N9 2.124(9) . ?
Zn2 N10 2.131(9) . ?
Zn2 N11 2.358(10) . ?
Zn2 N16 2.389(8) . ?
N1 C5 1.325(13) . ?
N1 C1 1.329(13) . ?
C1 C2 1.382(16) . ?
C1 C25 1.483(15) . ?
C2 C3 1.361(18) . ?
C3 C4 1.368(18) . ?
C4 C5 1.386(15) . ?
C5 C6 1.490(15) . ?
C6 N2 1.320(13) . ?
C6 C7 1.372(16) . ?
C7 C8 1.349(16) . ?
C8 C9 1.385(17) . ?
C9 C10 1.387(15) . ?
C10 N2 1.335(13) . ?
C10 C11 1.469(15) . ?
C11 N3 1.333(13) . ?
C11 C12 1.396(14) . ?
C12 C13 1.338(17) . ?
C13 C14 1.373(18) . ?
C14 C15 1.374(16) . ?
C15 N3 1.352(14) . ?
C15 C16 1.509(16) . ?
C16 N4 1.441(14) . ?
N4 C17 1.472(13) . ?
C17 C18 1.495(16) . ?
C18 N5 1.490(14) . ?
N5 C19 1.468(14) . ?
C19 C20 1.497(15) . ?
C20 N6 1.452(13) . ?
N6 C21 1.466(13) . ?
C21 C22 1.490(14) . ?
C22 N7 1.461(12) . ?
N7 C23 1.488(13) . ?
C23 C24 1.479(15) . ?
C24 N8 1.451(13) . ?
N8 C25 1.473(13) . ?
N9 C26 1.292(13) . ?
N9 C30 1.348(14) . ?
C26 C27 1.393(16) . ?
C26 C50 1.509(15) . ?
C27 C28 1.343(18) . ?
C28 C29 1.368(19) . ?
C29 C30 1.353(17) . ?
C30 C31 1.477(17) . ?
C31 N10 1.329(14) . ?
C31 C32 1.415(17) . ?
C32 C33 1.328(19) . ?
C33 C34 1.36(2) . ?
C34 C35 1.360(17) . ?
C35 N10 1.323(14) . ?
C35 C36 1.468(17) . ?
C36 N11 1.321(14) . ?
C36 C37 1.383(17) . ?
C37 C38 1.36(2) . ?
C38 C39 1.35(2) . ?
C39 C40 1.391(17) . ?
C40 N11 1.359(14) . ?
C40 C41 1.477(17) . ?
C41 N12 1.442(15) . ?
N12 C42 1.444(14) . ?
C42 C43 1.444(18) . ?
C43 N13 1.488(18) . ?
N13 C44 1.481(17) . ?
C44 C45 1.488(18) . ?
C45 N14 1.462(14) . ?
N14 C46 1.472(15) . ?
C46 C47 1.520(15) . ?
C47 N15 1.484(12) . ?
N15 C48 1.465(13) . ?
C48 C49 1.481(14) . ?
C49 N16 1.450(13) . ?
N16 C50 1.482(12) . ?
O23 Cl2 1.429(8) . ?
O22 Cl2 1.421(8) . ?
O34 Cl3 1.434(9) . ?
O14 Cl1 1.435(10) . ?
O54 Cl5 1.409(9) . ?
O13 Cl1 1.399(8) . ?
O32 Cl3 1.442(10) . ?
O51 Cl5 1.394(11) . ?
O31 Cl3 1.396(11) . ?
O52 Cl5 1.381(10) . ?
O12 Cl1 1.339(11) . ?
O42 Cl4 1.388(10) . ?
O21 Cl2 1.413(11) . ?
O44 Cl4 1.362(10) . ?
O11 Cl1 1.400(11) . ?
O43 Cl4 1.412(13) . ?
O41 Cl4 1.398(13) . ?
O53 Cl5 1.365(11) . ?
O33 Cl3 1.350(11) . ?
O24 Cl2 1.395(10) . ?
